data_7050677
loop_
_publ_author_name
'Zimmer, Bertrand'
'Bulach, V\'eronique'
'Drexler, Cathy'
'Erhardt, Sabine'
'Hosseini, Mir Wais'
'De Cian, Andr\'e'

_publ_section_title
;
 Design, synthesis, structural analysis and atropoisomerisation studies
 of polynucleating ligands based on porphyrins bearing catechol units
;
_journal_issue 1
_journal_name_full 'New Journal of Chemistry'
_journal_page_first 43
_journal_page_last 57
_journal_paper_doi 10.1039/b104084g
_journal_volume 26
_journal_year 2002
_chemical_formula_moiety 'C76 H66 N8 O16'
_chemical_formula_sum 'C76 H66 N8 O16'
_chemical_formula_weight 1347.42
_space_group_IT_number 88
_symmetry_cell_setting tetragonal
_symmetry_space_group_name_Hall '-I 4ad'
_symmetry_space_group_name_H-M 'I 41/a :2'
_cell_angle_alpha 90
_cell_angle_beta 90
_cell_angle_gamma 90
_cell_formula_units_Z 4
_cell_length_a 22.2498(5)
_cell_length_b 22.2498(5)
_cell_length_c 13.3040(4)
_cell_measurement_reflns_used 19284
_cell_measurement_temperature 173
_cell_measurement_theta_max 32.5
_cell_measurement_theta_min 1.4
_cell_volume 6586.2(3)
_computing_publication_material CIFGEN_IN_OpenMoleN_(_1997)
_computing_structure_refinement LSFM_OpenMoleN_(_1997)
_computing_structure_solution Direct_methods_(SIR,_Burla_et_al.,_1989)
_diffrn_ambient_temperature 173
_diffrn_measurement_details
;
19284 reflections were collected using program Collect
("Collect" Data collection software, Nonius B.V., 1998)
The conditions were as follow : crystal to detector distance =  30. mm.
Scan angle =  2.0 deg 1 scans of   60 sec per frame.
Data collection was divided into  1 set(s)
with the following starting angles and number of frames :

Set 1 Theta =    6.90 Omega =    0.00 Kappa =    0.00   69 frames
Friedel pairs were averaged. Internal R = 0.05
;
_diffrn_measurement_device_type KappaCCD
_diffrn_measurement_method '\p scans'
_diffrn_radiation_monochromator graphite
_diffrn_radiation_type Mo-K\a
_diffrn_radiation_wavelength 0.71073
_diffrn_reflns_av_R_equivalents 0.050
_diffrn_reflns_av_sigmaI/netI 0.333
_diffrn_reflns_limit_h_max 33
_diffrn_reflns_limit_h_min 0
_diffrn_reflns_limit_k_max 22
_diffrn_reflns_limit_k_min -21
_diffrn_reflns_limit_l_max 19
_diffrn_reflns_limit_l_min 0
_diffrn_reflns_number 19284
_diffrn_reflns_theta_max 32.47
_diffrn_reflns_theta_min 2.5
_diffrn_source xray_tube
_diffrn_standards_decay_% 0
_exptl_absorpt_coefficient_mu 0.097
_exptl_absorpt_correction_type none
_exptl_crystal_colour 'dark red'
_exptl_crystal_density_diffrn 1.36
_exptl_crystal_density_method none
_exptl_crystal_description prism
_exptl_crystal_F_000 2824
_exptl_crystal_size_max 0.20
_exptl_crystal_size_mid 0.20
_exptl_crystal_size_min 0.16
_refine_diff_density_max 0.228
_refine_diff_density_min -0.123
_refine_ls_extinction_method none
_refine_ls_goodness_of_fit_all 1.523
_refine_ls_goodness_of_fit_ref 1.344
_refine_ls_hydrogen_treatment noref
_refine_ls_matrix_type full
_refine_ls_number_constraints 0
_refine_ls_number_parameters 226
_refine_ls_number_reflns 3132
_refine_ls_number_restraints 4
_refine_ls_R_factor_all 0.116
_refine_ls_R_factor_gt 0.062
_refine_ls_shift/esd_mean 0.000
_refine_ls_shift/su_max 0.001
_refine_ls_structure_factor_coef F
_refine_ls_weighting_scheme sigma
_refine_ls_wR_factor_all 0.087
_refine_ls_wR_factor_ref 0.074
_reflns_number_gt 3132
_reflns_number_total 5633
_reflns_threshold_expression >3.0\s(I)
_cod_data_source_file b104084g.txt
_cod_data_source_block st350
_cod_original_cell_volume 6586.2(5)
_cod_original_sg_symbol_H-M 'I 41/a'
_cod_database_code 7050677

loop_
_symmetry_equiv_pos_as_xyz
x,y,z
1/2-x,-y,1/2+z
3/4-y,1/4+x,1/4+z
3/4+y,3/4-x,3/4+z
-x,-y,-z
1/2+x,+y,1/2-z
3/4+y,1/4-x,1/4-z
3/4-y,3/4+x,3/4-z
1/2+x,1/2+y,1/2+z
-x,1/2-y,+z
1/4-y,3/4+x,3/4+z
1/4+y,1/4-x,1/4+z
1/2-x,1/2-y,1/2-z
+x,1/2+y,-z
1/4+y,3/4-x,3/4-z
1/4-y,1/4+x,1/4-z

loop_
_atom_site_label
_atom_site_fract_x
_atom_site_fract_y
_atom_site_fract_z
_atom_site_U_iso_or_equiv
_atom_site_adp_type
_atom_site_calc_flag
_atom_site_calc_attached_atom
_atom_site_type_symbol
N1 1.02489(8) 0.16109(8) 0.1261(1) 0.0260(8) Uani ? ? N
C1 0.9866(1) 0.1128(1) 0.1244(2) 0.026(1) Uani ? ? C
C2 1.0212(1) 0.0586(1) 0.1111(2) 0.029(1) Uani ? ? C
C3 1.0794(1) 0.0746(1) 0.1054(2) 0.029(1) Uani ? ? C
C4 1.0822(1) 0.1392(1) 0.1158(2) 0.026(1) Uani ? ? C
C5 0.9238(1) 0.1150(1) 0.1333(2) 0.026(1) Uani ? ? C
C6 0.8915(1) 0.0564(1) 0.1423(2) 0.026(1) Uani ? ? C
C7 0.8495(1) 0.0385(1) 0.0706(2) 0.032(1) Uani ? ? C
C8 0.8195(1) -0.0161(1) 0.0789(2) 0.035(1) Uani ? ? C
C9 0.8321(1) -0.0539(1) 0.1593(2) 0.033(1) Uani ? ? C
C10 0.8734(1) -0.0374(1) 0.2317(2) 0.031(1) Uani ? ? C
C11 0.9028(1) 0.0178(1) 0.2241(2) 0.027(1) Uani ? ? C
N2 0.94099(9) 0.03868(8) 0.3019(2) 0.0288(9) Uani ? ? N
C12 0.9900(1) 0.0106(1) 0.3393(2) 0.032(1) Uani ? ? C
O1 1.00445(8) -0.04079(8) 0.3154(2) 0.0411(9) Uani ? ? O
C13 1.0286(1) 0.0477(1) 0.4069(2) 0.033(1) Uani ? ? C
C14 1.0096(1) 0.1009(1) 0.4529(2) 0.034(1) Uani ? ? C
C15 1.0502(1) 0.1360(1) 0.5072(2) 0.037(1) Uani ? ? C
C16 1.1095(1) 0.1186(1) 0.5155(2) 0.045(1) Uani ? ? C
C17 1.1287(1) 0.0652(1) 0.4713(3) 0.049(2) Uani ? ? C
C18 1.0886(1) 0.0299(1) 0.4189(2) 0.043(1) Uani ? ? C
O2 0.95160(8) 0.11971(9) 0.4458(2) 0.043(1) Uani ? ? O
O3 1.02628(9) 0.18693(9) 0.5484(2) 0.045(1) Uani ? ? O
C19 0.8880(2) 0.2439(2) 0.3752(2) 0.058(2) Uani ? ? C
O4 0.89666(8) 0.22848(8) 0.4794(1) 0.0398(9) Uani ? ? O
H01 0.9353 0.0770 0.3259 0.0370 Uiso ? ? H
H1 1.0057 0.0189 0.1070 0.0381 Uiso calc C2 H
H2 1.1126 0.0483 0.0963 0.0380 Uiso calc C3 H
H3 0.8413 0.0641 0.0151 0.0415 Uiso calc C7 H
H4 0.7906 -0.0275 0.0299 0.0464 Uiso calc C8 H
H5 0.8120 -0.0914 0.1645 0.0456 Uiso calc C9 H
H6 0.8818 -0.0635 0.2864 0.0410 Uiso calc C10 H
H7 1.1372 0.1431 0.5512 0.0584 Uiso calc C16 H
H8 1.1695 0.0531 0.4774 0.0656 Uiso calc C17 H
H9 1.1017 -0.0070 0.3906 0.0572 Uiso calc C18 H

loop_
_atom_site_aniso_label
_atom_site_aniso_U_11
_atom_site_aniso_U_22
_atom_site_aniso_U_33
_atom_site_aniso_U_12
_atom_site_aniso_U_13
_atom_site_aniso_U_23
_atom_site_aniso_type_symbol
N1 0.0209(8) 0.0254(8) 0.0332(9) -0.0007(7) 0.0004(8) 0.0003(8) N
C1 0.026(1) 0.0224(9) 0.030(1) -0.0009(8) 0.0011(9) -0.0004(9) C
C2 0.027(1) 0.0224(9) 0.038(1) -0.0001(8) 0.003(1) -0.0013(9) C
C3 0.027(1) 0.0227(9) 0.038(1) 0.0019(8) 0.002(1) -0.0007(9) C
C4 0.0238(9) 0.0229(9) 0.031(1) 0.0026(8) 0.0014(9) 0.0004(9) C
C5 0.0252(9) 0.0221(9) 0.030(1) -0.0021(8) -0.0005(9) 0.0001(9) C
C6 0.0219(9) 0.0219(9) 0.036(1) -0.0004(8) 0.0023(9) -0.0023(9) C
C7 0.029(1) 0.029(1) 0.038(1) -0.0018(9) -0.002(1) -0.003(1) C
C8 0.030(1) 0.032(1) 0.045(1) -0.005(1) -0.003(1) -0.010(1) C
C9 0.031(1) 0.023(1) 0.051(1) -0.0044(9) 0.004(1) -0.008(1) C
C10 0.029(1) 0.024(1) 0.041(1) 0.0012(9) 0.004(1) 0.001(1) C
C11 0.0221(9) 0.025(1) 0.035(1) 0.0011(8) 0.0019(9) -0.0035(9) C
N2 0.0298(9) 0.0228(8) 0.035(1) 0.0001(8) -0.0026(8) -0.0023(8) N
C12 0.031(1) 0.028(1) 0.036(1) -0.0013(9) -0.001(1) 0.001(1) C
O1 0.0398(9) 0.0281(8) 0.062(1) 0.0054(7) -0.0121(9) -0.0070(8) O
C13 0.034(1) 0.029(1) 0.036(1) -0.002(1) -0.004(1) 0.002(1) C
C14 0.032(1) 0.034(1) 0.037(1) -0.004(1) -0.003(1) 0.002(1) C
C15 0.040(1) 0.034(1) 0.036(1) -0.006(1) 0.000(1) 0.001(1) C
C16 0.041(1) 0.041(1) 0.053(2) -0.008(1) -0.016(1) 0.003(1) C
C17 0.037(1) 0.044(1) 0.070(2) 0.001(1) -0.017(1) 0.002(1) C
C18 0.038(1) 0.036(1) 0.058(2) 0.002(1) -0.011(1) 0.001(1) C
O2 0.0314(8) 0.0436(9) 0.058(1) 0.0017(8) -0.0031(8) -0.0146(9) O
O3 0.044(1) 0.0415(9) 0.051(1) -0.0050(8) 0.0017(9) -0.0128(9) O
C19 0.078(2) 0.065(2) 0.037(1) -0.002(2) -0.006(2) -0.001(1) C
O4 0.0365(9) 0.0418(9) 0.0412(9) -0.0005(8) -0.0021(8) -0.0033(8) O

loop_
_atom_type_symbol
_atom_type_description
_atom_type_scat_dispersion_real
_atom_type_scat_dispersion_imag
_atom_type_scat_source
C ? 0.002 0.002 International_Tables_Vol_IV_Table_2.3.1
H ? 0.000 0.000 International_Tables_Vol_IV_Table_2.3.1
N ? 0.004 0.003 International_Tables_Vol_IV_Table_2.3.1
O ? 0.008 0.006 International_Tables_Vol_IV_Table_2.3.1

loop_
_geom_angle_atom_site_label_1
_geom_angle_atom_site_label_2
_geom_angle_atom_site_label_3
_geom_angle
_geom_angle_site_symmetry_1
_geom_angle_site_symmetry_2
_geom_angle_site_symmetry_3
_geom_angle_publ_flag
C1 N1 C4 107.4(2) . . . ?
N1 C1 C2 109.0(2) . . . ?
N1 C1 C5 126.2(2) . . . ?
C2 C1 C5 124.9(2) . . . ?
C1 C2 C3 107.4(2) . . . ?
C2 C3 C4 107.5(2) . . . ?
N1 C4 C3 108.8(2) . . . ?
N1 C4 C5 125.6(2) . . 16_534 ?
C3 C4 C5 125.6(2) . . 16_534 ?
C1 C5 C4 125.1(2) . . 7_565 ?
C1 C5 C6 117.1(2) . . . ?
C4 C5 C6 117.8(2) . 7_565 . ?
C5 C6 C7 121.1(2) . . . ?
C5 C6 C11 120.5(2) . . . ?
C7 C6 C11 118.4(2) . . . ?
C6 C7 C8 121.1(2) . . . ?
C7 C8 C9 119.5(2) . . . ?
C8 C9 C10 120.8(2) . . . ?
C9 C10 C11 119.6(2) . . . ?
C6 C11 C10 120.6(2) . . . ?
C6 C11 N2 118.2(2) . . . ?
C10 C11 N2 121.1(2) . . . ?
C11 N2 C12 126.9(2) . . . ?
C11 N2 H01 118.38 . . . ?
C12 N2 H01 114.33 . . . ?
N2 C12 O1 123.1(2) . . . ?
N2 C12 C13 115.5(2) . . . ?
N2 C12 H01 25.82 . . . ?
O1 C12 C13 121.3(2) . . . ?
O1 C12 H01 148.88 . . . ?
C13 C12 H01 89.75 . . . ?
C12 C13 C14 123.9(2) . . . ?
C12 C13 C18 117.4(2) . . . ?
C14 C13 C18 118.6(2) . . . ?
C13 C14 C15 120.3(2) . . . ?
C13 C14 O2 121.1(2) . . . ?
C15 C14 O2 118.6(2) . . . ?
C14 C15 C16 120.3(3) . . . ?
C14 C15 O3 114.8(2) . . . ?
C16 C15 O3 125.0(2) . . . ?
C15 C16 C17 119.9(3) . . . ?
C16 C17 C18 120.1(3) . . . ?
C13 C18 C17 120.8(3) . . . ?
C14 O2 H01 94.92 . . . ?
N2 H01 C12 39.86 . . . ?
N2 H01 O2 137.12 . . . ?
C12 H01 O2 100.74 . . . ?

loop_
_geom_bond_atom_site_label_1
_geom_bond_atom_site_label_2
_geom_bond_distance
_geom_bond_site_symmetry_1
_geom_bond_site_symmetry_2
_geom_bond_publ_flag
N1 C1 1.372(3) . . ?
N1 C4 1.373(3) . . ?
C1 C2 1.441(3) . . ?
C1 C5 1.403(3) . . ?
C2 C3 1.346(3) . . ?
C3 C4 1.445(3) . . ?
C4 C5 1.403(3) . 16_534 ?
C5 C6 1.494(3) . . ?
C6 C7 1.392(3) . . ?
C6 C11 1.408(3) . . ?
C7 C8 1.391(3) . . ?
C8 C9 1.387(4) . . ?
C9 C10 1.382(4) . . ?
C10 C11 1.396(3) . . ?
C11 N2 1.418(3) . . ?
N2 C12 1.351(3) . . ?
N2 H01 0.9181 . . ?
C12 O1 1.230(3) . . ?
C12 C13 1.493(3) . . ?
C12 H01 1.9210 . . ?
C13 C14 1.397(4) . . ?
C13 C18 1.401(4) . . ?
C14 C15 1.395(4) . . ?
C14 O2 1.361(3) . . ?
C15 C16 1.379(4) . . ?
C15 O3 1.368(3) . . ?
C16 C17 1.393(4) . . ?
C17 C18 1.379(4) . . ?
O2 H01 1.8924 . . ?
C19 O4 1.442(4) . . ?

loop_
_geom_contact_atom_site_label_1
_geom_contact_atom_site_label_2
_geom_contact_distance
_geom_contact_site_symmetry_1
_geom_contact_site_symmetry_2
_geom_contact_publ_flag
? ? ? ? ? ?
